data_2011949
loop_
_publ_author_name
'Mora, Asilo\'e J.'
'Delgado, Gerzon'
'Delgado, Graciela D\'iaz de'
'Usubillaga, Alfredo'
'Khouri, Nancy'
'Bahsas, Ali'

_publ_section_title
;
 3\a-Hydroxytirucalla-7,24-dien-21-oic acid: a triterpene from
 <i>Protium crenatum</i> Sandwith
;
_journal_issue 5
_journal_name_full 'Acta Crystallographica Section C'
_journal_page_first 638
_journal_page_last 640
_journal_paper_doi 10.1107/S0108270101003316
_journal_volume 57
_journal_year 2001
_chemical_formula_moiety 'C30 H48 O3'
_chemical_formula_sum 'C30 H48 O3'
_chemical_formula_weight 456.68
_chemical_name_systematic
;
3\a-hydroxytirucalla-7,24-diene-21-oic acid
;
_space_group_IT_number 152
_symmetry_cell_setting trigonal
_symmetry_space_group_name_Hall 'P 31 2"'
_symmetry_space_group_name_H-M 'P 31 2 1'
_cell_angle_alpha 90
_cell_angle_beta 90
_cell_angle_gamma 120
_cell_formula_units_Z 6
_cell_length_a 11.3717(6)
_cell_length_b 11.3717(6)
_cell_length_c 36.739(3)
_cell_measurement_reflns_used 3464
_cell_measurement_temperature 293(2)
_cell_measurement_theta_max 50.7
_cell_measurement_theta_min 3.0
_cell_volume 4114.4(5)
_computing_cell_refinement 'SAINT (Siemens, 1996)'
_computing_data_collection 'SMART (Siemens, 1996)'
_computing_data_reduction SAINT
_computing_molecular_graphics 'DIAMOND (Brandenburg, 1998)'
_computing_publication_material 'PLATON (Spek, 2000) and SHELXL97'
_computing_structure_refinement 'SHELXL97 (Sheldrick, 1997)'
_computing_structure_solution 'SHELXS97 (Sheldrick, 1997)'
_diffrn_ambient_temperature 293(2)
_diffrn_measured_fraction_theta_full .999
_diffrn_measured_fraction_theta_max .999
_diffrn_measurement_device_type 'Siemens SMART CCD area-detector'
_diffrn_measurement_method \w
_diffrn_radiation_monochromator graphite
_diffrn_radiation_source 'normal-focus sealed tube'
_diffrn_radiation_type MoK\a
_diffrn_radiation_wavelength .71073
_diffrn_reflns_av_R_equivalents .088
_diffrn_reflns_av_sigmaI/netI .055
_diffrn_reflns_limit_h_max 13
_diffrn_reflns_limit_h_min -11
_diffrn_reflns_limit_k_max 13
_diffrn_reflns_limit_k_min -13
_diffrn_reflns_limit_l_max 44
_diffrn_reflns_limit_l_min -44
_diffrn_reflns_number 22258
_diffrn_reflns_theta_full 25.35
_diffrn_reflns_theta_max 25.35
_diffrn_reflns_theta_min 1.66
_exptl_absorpt_coefficient_mu .069
_exptl_absorpt_correction_type none
_exptl_crystal_colour colourless
_exptl_crystal_density_diffrn 1.106
_exptl_crystal_density_method 'not measured'
_exptl_crystal_description plate
_exptl_crystal_F_000 1512
_exptl_crystal_size_max .4
_exptl_crystal_size_mid .3
_exptl_crystal_size_min .3
_refine_diff_density_max .20
_refine_diff_density_min -.16
_refine_ls_extinction_method none
_refine_ls_goodness_of_fit_ref .901
_refine_ls_hydrogen_treatment constr
_refine_ls_matrix_type full
_refine_ls_number_parameters 295
_refine_ls_number_reflns 2915
_refine_ls_number_restraints 0
_refine_ls_restrained_S_all .901
_refine_ls_R_factor_all .101
_refine_ls_R_factor_gt .049
_refine_ls_shift/su_max <0.001
_refine_ls_shift/su_mean .000
_refine_ls_structure_factor_coef Fsqd
_refine_ls_weighting_details 'w = 1/[\s^2^(Fo^2^)+(0.0844P)^2^] where P=(Fo^2^+2Fc^2^)/3'
_refine_ls_weighting_scheme calc
_refine_ls_wR_factor_ref .140
_reflns_number_gt 1621
_reflns_number_total 2915
_reflns_threshold_expression I>2\s(I)
_cod_data_source_file da1159.cif
_cod_data_source_block I
_cod_depositor_comments
;
The following automatic conversions were performed:

'_refine_ls_weighting_scheme' value 'calc w =
1/[\s^2^(Fo^2^)+(0.0844P)^2^] where P=(Fo^2^+2Fc^2^)/3' was changed
to 'calc'. New tag '_refine_ls_weighting_details' was created. The
value of the new tag was set to 'w = 1/[\s^2^(Fo^2^)+(0.0844P)^2^]
where P=(Fo^2^+2Fc^2^)/3'.

Automatic conversion script
Id: cif_fix_values 3143 2015-03-26 13:38:13Z robertas 
;
_cod_original_cell_volume 4114.4(4)
_cod_original_sg_symbol_H-M 'P 31 21'
_cod_database_code 2011949

loop_
_symmetry_equiv_pos_as_xyz
'x, y, z'
'-y, x-y, z+1/3'
'-x+y, -x, z+2/3'
'y, x, -z'
'x-y, -y, -z+2/3'
'-x, -x+y, -z+1/3'

loop_
_atom_site_label
_atom_site_fract_x
_atom_site_fract_y
_atom_site_fract_z
_atom_site_U_iso_or_equiv
_atom_site_adp_type
_atom_site_calc_flag
_atom_site_refinement_flags
_atom_site_occupancy
_atom_site_disorder_assembly
_atom_site_disorder_group
_atom_site_type_symbol
O1 .6514(3) .8987(4) .10730(10) .1170(10) Uani d . 1 . . O
O2 .1191(3) .0090(3) .12822(6) .0665(7) Uani d . 1 . . O
O3 -.1017(3) -.0722(3) .13326(6) .0682(8) Uani d . 1 . . O
C1 .4061(4) .7267(5) .14860(10) .0750(10) Uani d . 1 . . C
C2 .5009(5) .8781(5) .15560(10) .089(2) Uani d . 1 . . C
C3 .5726(5) .9507(5) .12100(10) .0790(10) Uani d . 1 . . C
C4 .4740(4) .9379(4) .09090(10) .0670(10) Uani d . 1 . . C
C5 .3720(4) .7848(4) .08495(9) .0570(10) Uani d . 1 . . C
C6 .2703(4) .7586(4) .05450(10) .0800(10) Uani d . 1 . . C
C7 .1735(4) .6115(5) .04890(10) .0750(10) Uani d . 1 . . C
C8 .1573(4) .5128(4) .07231(9) .0560(10) Uani d . 1 . . C
C9 .2395(4) .5477(4) .10661(9) .0590(10) Uani d . 1 . . C
C10 .2998(4) .6963(4) .11885(9) .0580(10) Uani d . 1 . . C
C11 .1717(5) .4400(4) .13608(9) .0680(10) Uani d . 1 . . C
C12 .1100(5) .2928(4) .12471(9) .0660(10) Uani d . 1 . . C
C13 .0957(3) .2698(4) .08331(8) .0511(9) Uani d . 1 . . C
C14 .0501(4) .3658(4) .06645(9) .0550(10) Uani d . 1 . . C
C15 .0194(5) .3142(4) .02720(10) .0770(10) Uani d . 1 . . C
C16 -.0398(4) .1597(4) .02985(9) .0710(10) Uani d . 1 . . C
C17 -.0186(4) .1288(4) .07000(8) .0550(10) Uani d . 1 . . C
C18 .2314(4) .2961(5) .06730(10) .0730(10) Uani d . 1 . . C
C19 .1862(5) .7187(5) .1339(2) .096(2) Uani d . 1 . . C
C20 .0000(4) .0049(4) .07446(9) .0558(9) Uani d . 1 . . C
C21 .0013(4) -.0240(4) .11470(10) .0540(9) Uani d . 1 . . C
C22 -.1113(4) -.1222(4) .0556(9) .0600(10) Uani d . 1 . . C
C23 -.0908(5) -.2444(5) .05810(10) .0810(10) Uani d . 1 . . C
C24 -.1921(5) -.3640(5) .03630(10) .0840(10) Uani d . 1 . . C
C25 -.3025(5) -.4710(5) .04770(10) .0870(10) Uani d . 1 . . C
C26 -.3459(7) -.4949(8) .0861(2) .158(3) Uani d . 1 . . C
C27 -.3944(4) -.5847(4) .02200(10) .138(2) Uani d . 1 . . C
C28 .4098(4) 1.0248(4) .10100(10) .108(2) Uani d R 1 . . C
C29 .5555(5) .9971(5) .05550(10) .098(2) Uani d . 1 . . C
C30 -.0832(4) .3475(5) .08330(10) .0850(10) Uani d . 1 . . C
H1 .7163 .9197 .1208 .175 Uiso calc R 1 . . H
H2 .1110 -.0100 .1499 .100 Uiso calc R 1 . . H
H1A .3595 .6841 .1711 .090 Uiso calc R 1 . . H
H1B .4603 .6861 .1417 .090 Uiso calc R 1 . . H
H2A .4488 .9178 .1650 .106 Uiso calc R 1 . . H
H2B .5677 .8898 .1738 .106 Uiso calc R 1 . . H
H3 .6321 1.0472 .1265 .095 Uiso calc R 1 . . H
H5 .4278 .7479 .0756 .069 Uiso calc R 1 . . H
H6A .2196 .8039 .0603 .096 Uiso calc R 1 . . H
H6B .3193 .7973 .0320 .096 Uiso calc R 1 . . H
H7 .1207 .5857 .0279 .090 Uiso calc R 1 . . H
H9 .3191 .5410 .0997 .071 Uiso calc R 1 . . H
H11A .2387 .4579 .1548 .082 Uiso calc R 1 . . H
H11B .1006 .4516 .1471 .082 Uiso calc R 1 . . H
H12A .0209 .2411 .1357 .079 Uiso calc R 1 . . H
H12B .1660 .2576 .1342 .079 Uiso calc R 1 . . H
H15A .1016 .3555 .0127 .092 Uiso calc R 1 . . H
H15B -.0457 .3350 .0163 .092 Uiso calc R 1 . . H
H16A .0067 .1305 .0132 .085 Uiso calc R 1 . . H
H16B -.1357 .1123 .0238 .085 Uiso calc R 1 . . H
H17 -.1010 .1089 .0834 .066 Uiso calc R 1 . . H
H18A .2566 .2352 .0782 .109 Uiso calc R 1 . . H
H18B .3003 .3881 .0722 .109 Uiso calc R 1 . . H
H18C .2222 .2815 .0415 .109 Uiso calc R 1 . . H
H19A .1196 .6987 .1152 .144 Uiso calc R 1 . . H
H19B .2240 .8115 .1414 .144 Uiso calc R 1 . . H
H19C .1440 .6599 .1543 .144 Uiso calc R 1 . . H
H20 .0879 .0266 .0640 .067 Uiso calc R 1 . . H
H22A -.1982 -.1457 .0664 .072 Uiso calc R 1 . . H
H22B -.1146 -.1016 .0301 .072 Uiso calc R 1 . . H
H23A -.0001 -.2181 .0497 .097 Uiso calc R 1 . . H
H23B -.0973 -.2712 .0834 .097 Uiso calc R 1 . . H
H24 -.1740 -.3616 .0115 .101 Uiso calc R 1 . . H
H26A -.4299 -.5793 .0881 .236 Uiso calc R 1 . . H
H26B -.3585 -.4221 .0946 .236 Uiso calc R 1 . . H
H26C -.2777 -.4989 .1005 .236 Uiso calc R 1 . . H
H27A -.4701 -.6537 .0353 .207 Uiso calc R 1 . . H
H27B -.3443 -.6230 .0111 .207 Uiso calc R 1 . . H
H27C -.4269 -.5492 .0033 .207 Uiso calc R 1 . . H
H28A .3479 1.0175 .0822 .162 Uiso calc R 1 . . H
H28B .4798 1.1179 .1035 .162 Uiso calc R 1 . . H
H28C .3615 .9931 .1236 .162 Uiso calc R 1 . . H
H29A .4952 .9906 .0363 .146 Uiso calc R 1 . . H
H29B .5995 .9469 .0488 .146 Uiso calc R 1 . . H
H29C .6227 1.0906 .0593 .146 Uiso calc R 1 . . H
H30A -.1546 .2553 .0800 .128 Uiso calc R 1 . . H
H30B -.1075 .4075 .0714 .128 Uiso calc R 1 . . H
H30C -.0699 .3684 .1088 .128 Uiso calc R 1 . . H

loop_
_atom_site_aniso_label
_atom_site_aniso_U_11
_atom_site_aniso_U_22
_atom_site_aniso_U_33
_atom_site_aniso_U_12
_atom_site_aniso_U_13
_atom_site_aniso_U_23
O1 .065(2) .174(4) .110(3) .058(2) -.017(2) -.020(2)
O2 .060(2) .095(2) .0540(10) .046(2) -.0040(10) .0010(10)
O3 .052(2) .095(2) .0470(10) .029(2) -.0010(10) .0060(10)
C1 .075(3) .081(3) .055(2) .028(3) -.007(2) -.008(2)
C2 .087(3) .088(4) .064(3) .024(3) -.010(3) -.011(3)
C3 .055(3) .085(3) .075(3) .020(3) .001(2) -.013(3)
C4 .048(2) .067(3) .072(3) .019(2) .001(2) .000(2)
C5 .044(2) .062(2) .061(2) .023(2) -.007(2) .001(2)
C6 .061(3) .070(3) .090(3) .017(2) -.022(2) .014(2)
C7 .059(3) .074(3) .066(3) .014(2) -.025(2) .006(2)
C8 .042(2) .063(3) .053(2) .018(2) -.0055(17) .013(2)
C9 .064(2) .063(3) .047(2) .029(2) -.009(2) .007(2)
C10 .046(2) .065(3) .058(2) .026(2) -.002(2) -.004(2)
C11 .081(3) .070(3) .038(2) .026(2) -.002(2) .000(2)
C12 .081(3) .066(3) .043(2) .030(2) -.009(2) .001(2)
C13 .046(2) .066(2) .036(2) .024(2) .001(2) .003(2)
C14 .043(2) .063(3) .045(2) .017(2) -.007(2) .004(2)
C15 .083(3) .074(3) .052(2) .023(3) -.020(2) .008(2)
C16 .072(3) .077(3) .048(2) .025(2) -.014(2) -.002(2)
C17 .050(2) .062(3) .044(2) .022(2) .000(2) .004(2)
C18 .048(3) .077(3) .082(3) .023(2) .002(2) -.005(2)
C19 .071(3) .076(3) .136(4) .034(3) .029(3) .014(3)
C20 .052(2) .072(3) .042(2) .031(2) .003(2) .000(2)
C21 .053(3) .063(3) .052(2) .034(2) -.001(2) -.001(2)
C22 .067(3) .069(3) .042(2) .032(2) -.004(2) -.004(2)
C23 .079(3) .075(3) .088(3) .038(3) .000(3) -.004(3)
C24 .099(4) .075(3) .071(3) .038(3) .003(3) -.013(3)
C25 .088(4) .082(3) .087(3) .038(3) .003(3) .000(3)
C26 .127(5) .173(7) .107(5) .026(5) .044(4) .024(4)
C27 .125(5) .087(4) .178(6) .035(4) -.026(4) -.042(4)
C28 .085(4) .059(3) .167(5) .026(3) .009(3) .006(3)
C29 .066(3) .087(3) .087(3) -.001(3) -.004(3) .012(3)
C30 .052(3) .074(3) .123(4) .026(2) -.005(3) .006(3)

loop_
_atom_type_symbol
_atom_type_description
_atom_type_scat_dispersion_real
_atom_type_scat_dispersion_imag
_atom_type_scat_source
C C .0033 .0016 'International Tables Vol C Tables 4.2.6.8 and 6.1.1.4'
H H .0000 .0000 'International Tables Vol C Tables 4.2.6.8 and 6.1.1.4'
O O .0106 .0060 'International Tables Vol C Tables 4.2.6.8 and 6.1.1.4'

loop_
_geom_angle_atom_site_label_1
_geom_angle_atom_site_label_2
_geom_angle_atom_site_label_3
_geom_angle
C2 C1 C10 113.9(4)
C3 C2 C1 111.0(3)
O1 C3 C2 111.0(4)
O1 C3 C4 107.2(3)
C2 C3 C4 112.7(4)
C3 C4 C28 109.0(3)
C3 C4 C29 108.4(3)
C28 C4 C29 107.4(4)
C3 C4 C5 108.0(3)
C28 C4 C5 115.2(3)
C29 C4 C5 108.7(3)
C6 C5 C4 112.9(3)
C6 C5 C10 111.0(3)
C4 C5 C10 118.1(3)
C7 C6 C5 112.5(3)
C8 C7 C6 124.2(3)
C7 C8 C9 120.5(3)
C7 C8 C14 121.8(3)
C9 C8 C14 117.6(3)
C8 C9 C11 112.8(3)
C8 C9 C10 114.4(3)
C11 C9 C10 116.3(3)
C1 C10 C19 109.8(3)
C1 C10 C9 108.9(3)
C19 C10 C9 109.6(3)
C1 C10 C5 108.9(3)
C19 C10 C5 113.3(4)
C9 C10 C5 106.2(3)
C12 C11 C9 117.4(3)
C11 C12 C13 114.3(3)
C18 C13 C12 109.6(3)
C18 C13 C14 111.5(3)
C12 C13 C14 108.6(3)
C18 C13 C17 108.7(3)
C12 C13 C17 116.7(3)
C14 C13 C17 101.5(3)
C8 C14 C15 117.5(3)
C8 C14 C30 106.5(3)
C15 C14 C30 107.6(3)
C8 C14 C13 110.7(3)
C15 C14 C13 101.5(3)
C30 C14 C13 113.2(3)
C14 C15 C16 105.3(3)
C15 C16 C17 106.7(3)
C20 C17 C13 119.1(3)
C20 C17 C16 114.5(3)
C13 C17 C16 102.1(3)
C21 C20 C22 109(3)
C21 C20 C17 108.9(3)
C22 C20 C17 112.9(3)
O3 C21 O2 122.4(3)
O3 C21 C20 122.0(3)
O2 C21 C20 115.6(3)
C23 C22 C20 114.0(10)
C24 C23 C22 113.4(9)
C25 C24 C23 128.1(4)
C24 C25 C26 123.8(5)
C24 C25 C27 121.7(4)
C26 C25 C27 114.4(5)

loop_
_geom_bond_atom_site_label_1
_geom_bond_atom_site_label_2
_geom_bond_site_symmetry_2
_geom_bond_distance
_geom_bond_publ_flag
O1 C3 . 1.392(6) ?
O2 C21 . 1.296(4) ?
O3 C21 . 1.223(4) ?
C1 C2 . 1.528(6) ?
C1 C10 . 1.536(5) ?
C2 C3 . 1.514(6) ?
C3 C4 . 1.529(6) ?
C4 C28 . 1.539(6) ?
C4 C29 . 1.542(6) ?
C4 C5 . 1.551(5) ?
C5 C6 . 1.529(5) ?
C5 C10 . 1.553(5) ?
C6 C7 . 1.486(6) ?
C7 C8 . 1.353(5) ?
C8 C9 . 1.499(5) ?
C8 C14 . 1.513(5) ?
C9 C11 . 1.523(5) ?
C9 C10 . 1.539(5) ?
C10 C19 . 1.539(6) ?
C11 C12 . 1.515(5) ?
C12 C13 . 1.538(5) ?
C13 C18 . 1.535(5) ?
C13 C14 . 1.552(5) ?
C13 C17 . 1.554(5) ?
C14 C15 . 1.530(5) ?
C14 C30 . 1.551(6) ?
C15 C16 . 1.539(6) ?
C16 C17 . 1.563(4) ?
C17 C20 . 1.535(5) ?
C20 C21 . 1.516(5) ?
C20 C22 . 1.53(2) ?
C22 C23 . 1.522(6) ?
C23 C24 . 1.502(6) ?
C24 C25 . 1.305(6) ?
C25 C26 . 1.474(6) ?
C25 C27 . 1.518(6) ?

loop_
_geom_hbond_atom_site_label_D
_geom_hbond_atom_site_label_H
_geom_hbond_atom_site_label_A
_geom_hbond_site_symmetry_A
_geom_hbond_distance_DH
_geom_hbond_distance_HA
_geom_hbond_distance_DA
_geom_hbond_angle_DHA
O1 H1 O3 1_665 .82 2.08 2.825(4) 151.4
O2 H2 O3 6 .82 1.91 2.666(3) 152.7

loop_
_cod_related_entry_id
_cod_related_entry_database
_cod_related_entry_code
1 ChemSpider 139144
